data_2003203
loop_
_publ_author_name
'Numan, Milco'
'Schenk, Henk'
'D\"opp, Dietrich'

_publ_section_title
;
 1,5-Di-tert-butyl-2,4-dinitrobenzene, C~14~H~20~N~2~O~4~
;
_journal_coden_ASTM ACSCEE
_journal_issue 2
_journal_name_full
;
 Acta Crystallographica, Section C: Crystal Structure Communications
;
_journal_page_first 260
_journal_page_last 262
_journal_paper_doi 10.1107/S010827019400836X
_journal_volume 51
_journal_year 1995
_chemical_formula_sum 'C14 H20 N2 O4'
_chemical_formula_weight 280.32
_space_group_IT_number 14
_symmetry_space_group_name_Hall '-P 2yn'
_symmetry_space_group_name_H-M 'P 1 21/n 1'
_cell_angle_alpha 90.00000
_cell_angle_beta 101.16(1)
_cell_angle_gamma 90.00000
_cell_formula_units_Z 4
_cell_length_a 9.446(1)
_cell_length_b 10.817(3)
_cell_length_c 15.100(2)
_cell_measurement_reflns_used 23
_cell_measurement_temperature 247
_cell_measurement_theta_max 43.74
_cell_measurement_theta_min 40.21
_cell_volume 1513.7(5)
_diffrn_measurement_device 'Enraf-Nonius CAD-4 diffractometer'
_diffrn_measurement_method '\w/2\q scans'
_diffrn_radiation_type 'Cu K\a'
_diffrn_radiation_wavelength 1.5418
_diffrn_reflns_limit_h_max 11
_diffrn_reflns_limit_h_min 0
_diffrn_reflns_limit_k_max 12
_diffrn_reflns_limit_k_min 0
_diffrn_reflns_limit_l_max 17
_diffrn_reflns_limit_l_min -17
_diffrn_reflns_number 2719
_diffrn_reflns_theta_max 64.91
_diffrn_standards_decay_% 2
_diffrn_standards_interval_time 60
_diffrn_standards_number 2
_exptl_absorpt_coefficient_mu 0.71
_exptl_absorpt_correction_T_max 1.00
_exptl_absorpt_correction_T_min 0.47
_exptl_absorpt_correction_type 'empirical (DIFABS; Walker & Stuart, 1983)'
_exptl_crystal_colour colourless
_exptl_crystal_density_diffrn 1.23
_exptl_crystal_description block
_exptl_crystal_size_max 0.63
_exptl_crystal_size_mid 0.43
_exptl_crystal_size_min 0.35
_refine_diff_density_max .34
_refine_diff_density_min -.23
_refine_ls_extinction_coef 228(102)
_refine_ls_extinction_method 'Zachariasen (1967)'
_refine_ls_goodness_of_fit_obs .235
_refine_ls_hydrogen_treatment refall
_refine_ls_number_parameters 262
_refine_ls_number_reflns 2026
_refine_ls_R_factor_obs .070
_refine_ls_shift/esd_max .048
_refine_ls_structure_factor_coef F
_refine_ls_weighting_details w=1/(6.06+0.0037F^2^)
_refine_ls_weighting_scheme calc
_refine_ls_wR_factor_obs .087
_reflns_number_observed 2026
_reflns_number_total 2565
_reflns_observed_criterion refl_observed_if_I_>_2.5_sigma(I)
_cod_depositor_comments
;
The following automatic conversions were performed:

'_refine_ls_weighting_scheme' value 'calc w=1/(6.06+0.0037F^2^)' was
changed to 'calc'. New tag '_refine_ls_weighting_details' was
created. The value of the new tag was set to 'w=1/(6.06+0.0037F^2^)'.

Automatic conversion script
Id: cif_fix_values 3143 2015-03-26 13:38:13Z robertas 
;
_cod_database_code 2003203

loop_
_symmetry_equiv_pos_as_xyz
+x,+y,+z
1/2-x,1/2+y,1/2-z
-x,-y,-z
1/2+x,1/2-y,1/2+z

loop_
_atom_site_aniso_label
_atom_site_aniso_U_11
_atom_site_aniso_U_12
_atom_site_aniso_U_13
_atom_site_aniso_U_22
_atom_site_aniso_U_23
_atom_site_aniso_U_33
C1 .041(1) .004(1) .012(1) .034(2) .003(1) .040(2)
C2 .047(2) .006(1) .006(1) .039(2) .000(1) .036(2)
C3 .036(1) -.000(1) .006(1) .035(2) -.003(1) .041(2)
C4 .039(1) -.001(1) .010(1) .036(2) -.002(1) .040(2)
C5 .045(2) -.004(1) .008(1) .041(2) -.002(1) .035(2)
C6 .037(1) .002(1) .009(1) .033(1) -.001(1) .042(2)
C7 .051(2) -.010(1) .016(1) .042(2) -.000(1) .047(2)
C8 .091(3) .008(2) .055(3) .066(3) .001(3) .088(3)
C9 .080(3) -.021(2) .028(2) .049(2) .003(2) .072(3)
C10 .083(3) -.031(3) .007(2) .108(4) .028(3) .053(2)
C11 .044(2) -.011(1) .009(1) .041(2) -.004(1) .051(2)
C12 .063(2) -.031(2) -.009(2) .092(3) .007(2) .059(3)
C13 .044(2) -.012(2) .016(2) .090(3) -.003(3) .078(3)
C14 .072(3) -.012(2) .016(3) .051(2) -.023(2) .104(4)
N1 .054(2) -.001(1) .012(1) .053(2) .010(1) .046(2)
N2 .052(2) -.009(1) .002(1) .055(2) -.002(1) .045(2)
O1 .093(2) .000(2) .041(2) .089(2) .001(2) .062(2)
O2 .095(2) -.002(1) .021(2) .052(2) .026(1) .080(2)
O3 .045(1) -.005(1) .002(1) .101(2) -.006(2) .084(2)
O4 .087(2) -.018(2) .004(2) .071(2) -.034(2) .081(2)

loop_
_atom_site_label
_atom_site_fract_x
_atom_site_fract_y
_atom_site_fract_z
_atom_site_U_iso_or_equiv
C1 .0620(3) .4255(3) .1766(2) .038(1)
C2 -.0579(3) .3550(3) .1420(2) .041(1)
C3 -.1274(3) .2939(3) .2011(2) .037(1)
C4 -.0792(3) .2946(3) .2945(2) .038(1)
C5 .0451(3) .3647(3) .3231(2) .040(1)
C6 .1201(3) .4322(3) .2682(2) .037(1)
C7 -.1517(4) .2292(3) .3647(2) .046(2)
C8 -.2719(6) .3120(5) .3857(4) .077(3)
C9 -.2143(5) .1021(4) .3327(3) .066(2)
C10 -.0424(6) .2055(6) .4521(3) .082(3)
C11 .2573(3) .5047(3) .3113(2) .045(2)
C12 .3270(5) .4481(5) .4021(3) .074(3)
C13 .3729(4) .5017(5) .2525(3) .070(3)
C14 .2144(5) .6384(4) .3270(4) .075(3)
N1 .1178(3) .4957(3) .1070(2) .051(2)
N2 -.2590(3) .2295(3) .1561(2) .052(2)
O1 .1597(3) .4372(3) .0485(2) .078(2)
O2 .1136(3) .6075(3) .1088(2) .075(2)
O3 -.3754(3) .2703(3) .1680(2) .078(2)
O4 -.2470(3) .1435(3) .1073(2) .081(2)
H2 -.091(3) .358(3) .073(2) .049(9)
H5 .079(3) .363(3) .389(2) .040(8)
H81 -.231(6) .397(4) .410(4) .12(2)
H82 -.344(6) .328(6) .325(3) .14(2)
H83 -.302(5) .263(4) .433(3) .10(2)
H91 -.315(5) .111(5) .290(3) .12(2)
H92 -.125(5) .056(5) .321(4) .14(2)
H93 -.241(5) .050(4) .384(3) .08(1)
H101 .037(5) .151(5) .439(4) .11(2)
H102 -.032(7) .294(4) .477(4) .13(2)
H103 -.102(5) .156(4) .492(3) .10(2)
H121 .262(4) .458(4) .444(3) .08(1)
H122 .348(6) .354(4) .391(4) .12(2)
H123 .424(4) .492(4) .426(3) .10(2)
H131 .387(6) .407(4) .238(3) .10(2)
H132 .340(6) .563(4) .196(3) .11(2)
H133 .461(4) .536(4) .298(3) .08(1)
H141 .194(8) .667(7) .258(3) .17(3)
H142 .133(5) .637(5) .362(3) .12(2)
H143 .310(5) .684(5) .360(4) .13(2)

loop_
_atom_type_symbol
_atom_type_scat_source
_atom_type_scat_dispersion_real
_atom_type_scat_dispersion_imag
C Int._Tables_Vol_IV_Tables_2.2B_and_2.3.1 .017 .009
H Int._Tables_Vol_IV_Tables_2.2B_and_2.3.1 0 0
N Int._Tables_Vol_IV_Tables_2.2B_and_2.3.1 .029 .018
O Int._Tables_Vol_IV_Tables_2.2B_and_2.3.1 .047 .032
